data_2240338
loop_
_publ_author_name
'Dyakonenko, Viktorita V.'
'Zholob, Olga O.'
'Orysyk, Svitlana I.'
'Pekhnyo, Vasily I.'

_publ_section_title
;
 Crystal structure of
 dichlorido{4-[(<i>E</i>)-(methoxyimino-\k<i>N</i>)methyl]-1,3-thiazol-2-amine-\k<i>N</i>^3^}palladium(II)
;
_journal_coeditor_code WM5096
_journal_issue 1
_journal_name_full 'Acta Crystallographica Section E'
_journal_page_first m10
_journal_page_last m11
_journal_paper_doi 10.1107/S2056989014026619
_journal_volume 71
_journal_year 2015
_chemical_formula_iupac '[Pd Cl2 (C5 H7 N3 O S)]'
_chemical_formula_moiety 'C5 H7 Cl2 N3 O Pd S'
_chemical_formula_sum 'C5 H7 Cl2 N3 O Pd S'
_chemical_formula_weight 334.50
_chemical_name_systematic
Dichlorido{4-[(<i>E</i>)-(methoxyimino-\k<i>N</i>)methyl]-1,3-thiazol-2-amine-\k<i>N</i>^3^}palladium(II)
_space_group_crystal_system orthorhombic
_space_group_IT_number 19
_space_group_name_Hall 'P 2ac 2ab'
_space_group_name_H-M_alt 'P 21 21 21'
_symmetry_space_group_name_Hall 'P 2ac 2ab'
_symmetry_space_group_name_H-M 'P 21 21 21'
_atom_sites_solution_hydrogens difmap
_atom_sites_solution_primary direct
_atom_sites_solution_secondary difmap
_audit_creation_method
;
Olex2 1.2
(compiled 2014.09.19 svn.r3010 for OlexSys, GUI svn.r4874)
;
_cell_angle_alpha 90.00
_cell_angle_beta 90.00
_cell_angle_gamma 90.00
_cell_formula_units_Z 4
_cell_length_a 4.347(3)
_cell_length_b 13.583(2)
_cell_length_c 16.411(3)
_cell_measurement_reflns_used 2494
_cell_measurement_temperature 294
_cell_measurement_theta_max 31.6830
_cell_measurement_theta_min 3.7590
_cell_volume 969.0(7)
_computing_cell_refinement
;
CrysAlis CCD (Agilent, 2012)
;
_computing_data_collection
;
CrysAlis CCD (Agilent, 2012)
;
_computing_data_reduction
;
CrysAlis RED (Agilent, 2012)
;
_computing_molecular_graphics
;
OLEX2 (Dolomanov <i>et al.</i>,  2009)
;
_computing_publication_material
;
OLEX2 (Dolomanov <i>et al.</i>,  2009)
;
_computing_structure_refinement
;
SHELXL97 (Sheldrick, 2008)
;
_computing_structure_solution
;
SHELXS97 (Sheldrick, 2008)
;
_diffrn_ambient_temperature 294
_diffrn_detector_area_resol_mean 16.1827
_diffrn_measured_fraction_theta_full 0.988
_diffrn_measured_fraction_theta_max 0.990
_diffrn_measurement_device_type 'Agilent Xcalibur Sapphire3'
_diffrn_measurement_method '\w scans'
_diffrn_radiation_monochromator graphite
_diffrn_radiation_type MoK\a
_diffrn_radiation_wavelength 0.71073
_diffrn_reflns_av_R_equivalents 0.0193
_diffrn_reflns_limit_h_max 5
_diffrn_reflns_limit_h_min -5
_diffrn_reflns_limit_k_max 16
_diffrn_reflns_limit_k_min -17
_diffrn_reflns_limit_l_max 21
_diffrn_reflns_limit_l_min -21
_diffrn_reflns_number 4284
_diffrn_reflns_theta_full 26.00
_diffrn_reflns_theta_max 27.50
_diffrn_reflns_theta_min 3.00
_exptl_absorpt_coefficient_mu 2.642
_exptl_absorpt_correction_T_max 1.00000
_exptl_absorpt_correction_T_min 0.74222
_exptl_absorpt_correction_type multi-scan
_exptl_absorpt_process_details
;
(<i>CrysAlis RED</i>; Agilent, 2012)
;
_exptl_crystal_colour orange
_exptl_crystal_density_diffrn 2.293
_exptl_crystal_density_method 'not measured'
_exptl_crystal_description ' '
_exptl_crystal_F_000 648
_exptl_crystal_size_max 0.4
_exptl_crystal_size_mid 0.3
_exptl_crystal_size_min 0.2
_refine_diff_density_max 0.374
_refine_diff_density_min -0.355
_refine_ls_abs_structure_details
;
Flack (1983), 969 Friedel pairs
;
_refine_ls_abs_structure_Flack 0.39(4)
_refine_ls_extinction_method none
_refine_ls_goodness_of_fit_ref 1.039
_refine_ls_hydrogen_treatment constr
_refine_ls_matrix_type full
_refine_ls_number_parameters 120
_refine_ls_number_reflns 2106
_refine_ls_number_restraints 0
_refine_ls_restrained_S_all 1.039
_refine_ls_R_factor_all 0.0238
_refine_ls_R_factor_gt 0.0219
_refine_ls_shift/su_max 0.002
_refine_ls_shift/su_mean 0.000
_refine_ls_structure_factor_coef Fsqd
_refine_ls_weighting_details 'calc w=1/[\s^2^(Fo^2^)+(0.0225P)^2^+0.1807P] where P=(Fo^2^+2Fc^2^)/3'
_refine_ls_weighting_scheme calc
_refine_ls_wR_factor_gt 0.0464
_refine_ls_wR_factor_ref 0.0473
_reflns_number_gt 2028
_reflns_number_total 2106
_reflns_threshold_expression I>2\s(I)
_cod_data_source_file wm5096sup1.cf
_cod_data_source_block I
_cod_database_code 2240338
_cod_database_fobs_code 2240338

loop_
_space_group_symop_id
_space_group_symop_operation_xyz
1 'x, y, z'
2 '-x+1/2, -y, z+1/2'
3 '-x, y+1/2, -z+1/2'
4 'x+1/2, -y+1/2, -z'

loop_
_atom_site_type_symbol
_atom_site_label
_atom_site_fract_x
_atom_site_fract_y
_atom_site_fract_z
_atom_site_U_iso_or_equiv
_atom_site_adp_type
_atom_site_calc_flag
_atom_site_occupancy
Pd Pd1 0.15497(6) 0.986930(16) 0.742144(12) 0.02751(7) Uani d 1
Cl Cl1 -0.1238(2) 1.04846(7) 0.84901(5) 0.0396(2) Uani d 1
Cl Cl2 -0.0192(2) 1.11559(6) 0.66418(5) 0.0411(2) Uani d 1
S S1 0.6968(2) 0.84020(7) 0.53414(5) 0.0394(2) Uani d 1
O O1 0.2794(6) 0.86291(19) 0.88793(12) 0.0379(6) Uani d 1
N N1 0.3271(7) 0.87185(19) 0.80514(14) 0.0306(6) Uani d 1
N N2 0.3996(6) 0.91712(19) 0.65287(15) 0.0291(6) Uani d 1
N N3 0.3636(8) 1.0058(2) 0.53113(15) 0.0489(8) Uani d 1
H H3A 0.2466 1.0498 0.5526 0.059 Uiso calc 1
H H3B 0.4153 1.0104 0.4807 0.059 Uiso calc 1
C C1 0.5024(9) 0.8046(3) 0.92925(18) 0.0389(8) Uani d 1
H H1A 0.4798 0.8132 0.9870 0.058 Uiso calc 1
H H1B 0.7050 0.8249 0.9130 0.058 Uiso calc 1
H H1C 0.4729 0.7366 0.9156 0.058 Uiso calc 1
C C2 0.4954(8) 0.8100(2) 0.76650(18) 0.0328(7) Uani d 1
H H2 0.5819 0.7552 0.7916 0.039 Uiso calc 1
C C3 0.5408(8) 0.8314(2) 0.68133(18) 0.0315(7) Uani d 1
C C4 0.7074(9) 0.7815(3) 0.62715(19) 0.0375(8) Uani d 1
H H4 0.8138 0.7236 0.6379 0.045 Uiso calc 1
C C5 0.4632(8) 0.9318(2) 0.57529(18) 0.0317(7) Uani d 1

loop_
_atom_site_aniso_label
_atom_site_aniso_U_11
_atom_site_aniso_U_22
_atom_site_aniso_U_33
_atom_site_aniso_U_12
_atom_site_aniso_U_13
_atom_site_aniso_U_23
Pd1 0.03240(12) 0.02459(11) 0.02555(10) -0.00010(10) -0.00195(9) 0.00015(8)
Cl1 0.0450(5) 0.0412(5) 0.0327(4) 0.0059(4) 0.0021(4) -0.0055(3)
Cl2 0.0511(5) 0.0326(4) 0.0394(4) 0.0092(4) -0.0021(4) 0.0062(4)
S1 0.0506(6) 0.0390(5) 0.0286(4) 0.0037(5) 0.0042(4) -0.0028(3)
O1 0.0456(14) 0.0444(14) 0.0237(9) 0.0096(12) 0.0026(10) 0.0059(9)
N1 0.0373(15) 0.0304(14) 0.0240(11) -0.0015(15) -0.0013(12) 0.0048(10)
N2 0.0361(16) 0.0239(13) 0.0273(12) -0.0007(12) -0.0025(11) 0.0012(10)
N3 0.077(2) 0.0424(17) 0.0276(12) 0.014(2) 0.0087(14) 0.0054(12)
C1 0.045(2) 0.045(2) 0.0260(14) 0.006(2) -0.0007(16) 0.0053(14)
C2 0.0409(18) 0.0273(15) 0.0303(15) 0.0048(15) -0.0018(15) 0.0024(13)
C3 0.0388(18) 0.0277(17) 0.0282(14) -0.0013(15) -0.0032(14) -0.0001(13)
C4 0.045(2) 0.0342(18) 0.0333(15) 0.0069(17) -0.0021(16) -0.0014(13)
C5 0.0385(18) 0.0316(18) 0.0251(14) -0.0029(16) 0.0012(14) 0.0012(13)

loop_
_atom_type_symbol
_atom_type_description
_atom_type_scat_dispersion_real
_atom_type_scat_dispersion_imag
_atom_type_scat_source
C C 0.0033 0.0016 'International Tables Vol C Tables 4.2.6.8 and 6.1.1.4'
H H 0.0000 0.0000 'International Tables Vol C Tables 4.2.6.8 and 6.1.1.4'
Cl Cl 0.1484 0.1585 'International Tables Vol C Tables 4.2.6.8 and 6.1.1.4'
N N 0.0061 0.0033 'International Tables Vol C Tables 4.2.6.8 and 6.1.1.4'
O O 0.0106 0.0060 'International Tables Vol C Tables 4.2.6.8 and 6.1.1.4'
Pd Pd -0.9988 1.0072 'International Tables Vol C Tables 4.2.6.8 and 6.1.1.4'
S S 0.1246 0.1234 'International Tables Vol C Tables 4.2.6.8 and 6.1.1.4'

loop_
_geom_angle_atom_site_label_1
_geom_angle_atom_site_label_2
_geom_angle_atom_site_label_3
_geom_angle
Cl1 Pd1 Cl2 88.54(4)
N1 Pd1 Cl1 94.96(8)
N1 Pd1 Cl2 176.43(8)
N1 Pd1 N2 79.34(10)
N2 Pd1 Cl1 173.65(8)
N2 Pd1 Cl2 97.20(8)
C4 S1 C5 90.16(16)
N1 O1 C1 114.6(2)
O1 N1 Pd1 121.1(2)
C2 N1 Pd1 117.8(2)
C2 N1 O1 121.0(3)
C3 N2 Pd1 112.1(2)
C5 N2 Pd1 137.0(2)
C5 N2 C3 110.9(3)
H3A N3 H3B 120.0
C5 N3 H3A 120.0
C5 N3 H3B 120.0
O1 C1 H1A 109.5
O1 C1 H1B 109.5
O1 C1 H1C 109.5
H1A C1 H1B 109.5
H1A C1 H1C 109.5
H1B C1 H1C 109.5
N1 C2 H2 122.4
N1 C2 C3 115.2(3)
C3 C2 H2 122.4
N2 C3 C2 115.6(3)
C4 C3 N2 116.1(3)
C4 C3 C2 128.3(3)
S1 C4 H4 125.0
C3 C4 S1 110.0(3)
C3 C4 H4 125.0
N2 C5 S1 112.9(2)
N3 C5 S1 121.7(2)
N3 C5 N2 125.4(3)

loop_
_geom_bond_atom_site_label_1
_geom_bond_atom_site_label_2
_geom_bond_distance
Pd1 Cl1 2.2897(10)
Pd1 Cl2 2.2943(9)
Pd1 N1 2.018(3)
Pd1 N2 2.044(3)
S1 C4 1.723(3)
S1 C5 1.742(3)
O1 N1 1.380(3)
O1 C1 1.423(4)
N1 C2 1.282(4)
N2 C3 1.397(4)
N2 C5 1.318(4)
N3 H3A 0.8600
N3 H3B 0.8600
N3 C5 1.313(4)
C1 H1A 0.9600
C1 H1B 0.9600
C1 H1C 0.9600
C2 H2 0.9300
C2 C3 1.441(4)
C3 C4 1.332(5)
C4 H4 0.9300

loop_
_geom_hbond_atom_site_label_D
_geom_hbond_atom_site_label_H
_geom_hbond_atom_site_label_A
_geom_hbond_site_symmetry_A
_geom_hbond_distance_DH
_geom_hbond_distance_HA
_geom_hbond_distance_DA
_geom_hbond_angle_DHA
N3 H3A Cl2 . 0.86 2.34 3.124(3) 151.4
N3 H3B Cl1 2_574 0.86 2.48 3.280(3) 155.9
N3 H3B O1 2_574 0.86 2.45 3.015(3) 124.0

loop_
_geom_torsion_atom_site_label_1
_geom_torsion_atom_site_label_2
_geom_torsion_atom_site_label_3
_geom_torsion_atom_site_label_4
_geom_torsion
Pd1 N1 C2 C3 0.1(4)
Pd1 N2 C3 C2 -1.4(4)
Pd1 N2 C3 C4 -179.5(3)
Pd1 N2 C5 S1 179.58(19)
Pd1 N2 C5 N3 -1.1(6)
Cl1 Pd1 N1 O1 -7.0(2)
Cl1 Pd1 N1 C2 176.4(3)
Cl1 Pd1 N2 C3 -25.3(9)
Cl1 Pd1 N2 C5 155.6(5)
Cl2 Pd1 N1 O1 161.6(12)
Cl2 Pd1 N1 C2 -14.9(15)
Cl2 Pd1 N2 C3 -179.7(2)
Cl2 Pd1 N2 C5 1.2(3)
O1 N1 C2 C3 -176.4(3)
N1 Pd1 N2 C3 1.1(2)
N1 Pd1 N2 C5 -178.0(4)
N1 C2 C3 N2 0.9(5)
N1 C2 C3 C4 178.7(4)
N2 Pd1 N1 O1 175.8(3)
N2 Pd1 N1 C2 -0.7(3)
N2 C3 C4 S1 -0.2(4)
C1 O1 N1 Pd1 -156.2(2)
C1 O1 N1 C2 20.2(4)
C2 C3 C4 S1 -178.0(3)
C3 N2 C5 S1 0.5(4)
C3 N2 C5 N3 179.8(3)
C4 S1 C5 N2 -0.5(3)
C4 S1 C5 N3 -179.8(3)
C5 S1 C4 C3 0.4(3)
C5 N2 C3 C2 177.9(3)
C5 N2 C3 C4 -0.2(4)
